data_2206196
loop_
_publ_author_name
'Beheshti, Azizolla'
'Brooks, Neil R.'
'Clegg, William'
'Hyvadi, Reza'

_publ_section_title
;
 Dichlorobis[1-methylimidazoline-2(3<i>H</i>)-thione]cadmium(II)
;
_journal_issue 7
_journal_name_full 'Acta Crystallographica Section E'
_journal_page_first m1383
_journal_page_last m1385
_journal_paper_doi 10.1107/S1600536805019203
_journal_volume 61
_journal_year 2005
_chemical_formula_iupac '[Cd Cl2 (C4 H6 N2 S)2]'
_chemical_formula_moiety 'C8 H12 Cd Cl2 N4 S2'
_chemical_formula_sum 'C8 H12 Cd Cl2 N4 S2'
_chemical_formula_weight 411.64
_chemical_name_systematic
;
Dichlorobis[1-methylimidazoline-2(3H)-thione]cadmium(II)
;
_space_group_IT_number 14
_symmetry_cell_setting monoclinic
_symmetry_space_group_name_Hall '-P 2ybc'
_symmetry_space_group_name_H-M 'P 1 21/c 1'
_atom_sites_solution_hydrogens geom
_atom_sites_solution_primary direct
_atom_sites_solution_secondary difmap
_audit_creation_method SHELXL97
_cell_angle_alpha 90.00
_cell_angle_beta 96.485(6)
_cell_angle_gamma 90.00
_cell_formula_units_Z 4
_cell_length_a 9.6464(8)
_cell_length_b 7.6262(8)
_cell_length_c 19.7151(8)
_cell_measurement_reflns_used 23643
_cell_measurement_temperature 150(2)
_cell_measurement_theta_max 25.0
_cell_measurement_theta_min 2.5
_cell_volume 1441.1(2)
_computing_cell_refinement 'EvalCCD (Duisenberg <i>et al.</i>, 2003)'
_computing_data_collection 'COLLECT (Nonius, 1998)'
_computing_data_reduction EvalCCD
_computing_molecular_graphics SHELXTL
_computing_publication_material 'SHELXTL and local programs'
_computing_structure_refinement SHELXTL
_computing_structure_solution 'SHELXTL (Sheldrick, 2001)'
_diffrn_ambient_temperature 150(2)
_diffrn_measured_fraction_theta_full 0.991
_diffrn_measured_fraction_theta_max 0.991
_diffrn_measurement_device_type 'Nonius KappaCCD area-detector'
_diffrn_measurement_method '\f and \w'
_diffrn_radiation_monochromator graphite
_diffrn_radiation_source 'sealed tube'
_diffrn_radiation_type MoK\a
_diffrn_radiation_wavelength 0.71073
_diffrn_reflns_av_R_equivalents 0.0577
_diffrn_reflns_av_sigmaI/netI 0.0326
_diffrn_reflns_limit_h_max 11
_diffrn_reflns_limit_h_min -11
_diffrn_reflns_limit_k_max 9
_diffrn_reflns_limit_k_min -9
_diffrn_reflns_limit_l_max 23
_diffrn_reflns_limit_l_min -23
_diffrn_reflns_number 22587
_diffrn_reflns_theta_full 25.00
_diffrn_reflns_theta_max 25.00
_diffrn_reflns_theta_min 4.88
_diffrn_standards_number 0
_exptl_absorpt_coefficient_mu 2.159
_exptl_absorpt_correction_T_max 0.549
_exptl_absorpt_correction_T_min 0.481
_exptl_absorpt_correction_type multi-scan
_exptl_absorpt_process_details '(SADABS; Sheldrick, 2002)'
_exptl_crystal_colour 'pale yellow'
_exptl_crystal_density_diffrn 1.897
_exptl_crystal_density_method 'not measured'
_exptl_crystal_description block
_exptl_crystal_F_000 808
_exptl_crystal_size_max 0.36
_exptl_crystal_size_mid 0.32
_exptl_crystal_size_min 0.28
_refine_diff_density_max 0.362
_refine_diff_density_min -0.315
_refine_ls_extinction_coef 0.0027(3)
_refine_ls_extinction_expression Fc^*^=kFc[1+0.001xFc^2^\l^3^/sin(2\q)]^-1/4^
_refine_ls_extinction_method 'SHELXTL (Sheldrick, 2001)'
_refine_ls_goodness_of_fit_ref 1.047
_refine_ls_hydrogen_treatment mixed
_refine_ls_matrix_type full
_refine_ls_number_parameters 163
_refine_ls_number_reflns 2518
_refine_ls_number_restraints 0
_refine_ls_restrained_S_all 1.047
_refine_ls_R_factor_all 0.0344
_refine_ls_R_factor_gt 0.0225
_refine_ls_shift/su_max 0.001
_refine_ls_shift/su_mean 0.000
_refine_ls_structure_factor_coef Fsqd
_refine_ls_weighting_details 'w = 1/[\s^2^(Fo^2^)+(0.016P)^2^+0.9012P] where P = (Fo^2^+2Fc^2^)/3'
_refine_ls_weighting_scheme calc
_refine_ls_wR_factor_gt 0.0429
_refine_ls_wR_factor_ref 0.0461
_reflns_number_gt 2115
_reflns_number_total 2518
_reflns_threshold_expression I>2\s(I)
_cod_data_source_file hb6226.cif
_cod_data_source_block I
_cod_original_sg_symbol_H-M 'P 21/c'
_cod_database_code 2206196
_cod_database_fobs_code 2206196

loop_
_symmetry_equiv_pos_as_xyz
'x, y, z'
'-x, y+1/2, -z+1/2'
'-x, -y, -z'
'x, -y-1/2, z-1/2'

loop_
_atom_site_label
_atom_site_fract_x
_atom_site_fract_y
_atom_site_fract_z
_atom_site_U_iso_or_equiv
_atom_site_adp_type
_atom_site_calc_flag
_atom_site_refinement_flags
_atom_site_occupancy
_atom_site_type_symbol
Cd 0.305327(19) 0.40552(3) 0.413963(10) 0.01882(9) Uani d . 1 Cd
Cl1 0.41103(7) 0.42594(9) 0.30744(3) 0.02480(17) Uani d . 1 Cl
Cl2 0.11347(7) 0.18284(9) 0.38971(3) 0.02436(17) Uani d . 1 Cl
S1 0.47501(7) 0.28210(9) 0.50996(3) 0.02039(17) Uani d . 1 S
C1 0.3861(3) 0.1299(3) 0.55362(13) 0.0159(6) Uani d . 1 C
N1 0.2581(2) 0.0623(3) 0.53657(12) 0.0206(6) Uani d . 1 N
H1 0.211(3) 0.084(4) 0.5012(16) 0.025 Uiso d . 1 H
N2 0.4360(2) 0.0558(3) 0.61350(11) 0.0165(5) Uani d . 1 N
C2 0.2271(3) -0.0553(4) 0.58620(14) 0.0246(7) Uani d . 1 C
H2 0.1434 -0.1210 0.5863 0.030 Uiso calc R 1 H
C3 0.3374(3) -0.0588(3) 0.63401(14) 0.0216(6) Uani d . 1 C
H3A 0.3463 -0.1272 0.6745 0.026 Uiso calc R 1 H
C4 0.5738(3) 0.0896(4) 0.65069(14) 0.0216(6) Uani d . 1 C
H4A 0.6455 0.0766 0.6196 0.032 Uiso calc R 1 H
H4B 0.5914 0.0056 0.6883 0.032 Uiso calc R 1 H
H4C 0.5766 0.2091 0.6690 0.032 Uiso calc R 1 H
S2 0.15259(7) 0.66470(9) 0.44266(3) 0.01838(17) Uani d . 1 S
C5 -0.0033(3) 0.6253(3) 0.39218(13) 0.0165(6) Uani d . 1 C
N3 -0.1171(2) 0.5455(3) 0.41061(12) 0.0205(5) Uani d . 1 N
H3 -0.119(3) 0.495(4) 0.4504(16) 0.025 Uiso d . 1 H
N4 -0.0372(2) 0.6812(3) 0.32768(11) 0.0202(5) Uani d . 1 N
C6 -0.2242(3) 0.5515(4) 0.35804(15) 0.0255(7) Uani d . 1 C
H6 -0.3154 0.5045 0.3583 0.031 Uiso calc R 1 H
C7 -0.1741(3) 0.6372(4) 0.30602(15) 0.0257(7) Uani d . 1 C
H7 -0.2236 0.6624 0.2627 0.031 Uiso calc R 1 H
C8 0.0581(3) 0.7743(4) 0.28699(15) 0.0351(8) Uani d . 1 C
H8A 0.0866 0.8854 0.3093 0.053 Uiso calc R 1 H
H8B 0.0105 0.7978 0.2413 0.053 Uiso calc R 1 H
H8C 0.1407 0.7017 0.2832 0.053 Uiso calc R 1 H

loop_
_atom_site_aniso_label
_atom_site_aniso_U_11
_atom_site_aniso_U_22
_atom_site_aniso_U_33
_atom_site_aniso_U_12
_atom_site_aniso_U_13
_atom_site_aniso_U_23
Cd 0.01600(12) 0.02447(13) 0.01584(13) 0.00119(9) 0.00109(8) 0.00265(9)
Cl1 0.0252(4) 0.0334(4) 0.0164(4) -0.0041(3) 0.0050(3) 0.0002(3)
Cl2 0.0185(4) 0.0279(4) 0.0256(4) -0.0043(3) -0.0022(3) 0.0001(3)
S1 0.0164(3) 0.0233(4) 0.0205(4) -0.0050(3) -0.0019(3) 0.0071(3)
C1 0.0173(14) 0.0131(15) 0.0177(15) 0.0013(11) 0.0031(11) -0.0008(11)
N1 0.0180(13) 0.0261(15) 0.0164(13) -0.0042(10) -0.0041(10) 0.0018(10)
N2 0.0173(12) 0.0156(12) 0.0166(13) -0.0011(9) 0.0021(10) 0.0010(9)
C2 0.0217(16) 0.0268(17) 0.0263(17) -0.0099(12) 0.0067(13) -0.0010(13)
C3 0.0258(16) 0.0209(16) 0.0189(15) -0.0055(12) 0.0056(13) 0.0015(12)
C4 0.0195(15) 0.0253(16) 0.0194(15) -0.0028(13) -0.0009(12) 0.0026(12)
S2 0.0159(3) 0.0204(4) 0.0182(4) -0.0020(3) -0.0012(3) -0.0011(3)
C5 0.0183(14) 0.0138(15) 0.0173(15) 0.0018(11) 0.0014(11) -0.0024(11)
N3 0.0170(13) 0.0255(14) 0.0192(13) 0.0018(10) 0.0022(11) 0.0028(10)
N4 0.0234(13) 0.0196(13) 0.0165(13) -0.0046(10) -0.0026(10) -0.0011(10)
C6 0.0154(15) 0.0305(18) 0.0291(17) 0.0025(12) -0.0037(13) -0.0036(13)
C7 0.0272(16) 0.0229(17) 0.0241(16) 0.0031(13) -0.0098(13) 0.0002(13)
C8 0.0445(19) 0.041(2) 0.0185(17) -0.0199(16) -0.0006(14) 0.0072(14)

loop_
_atom_type_symbol
_atom_type_description
_atom_type_scat_dispersion_real
_atom_type_scat_dispersion_imag
_atom_type_scat_source
C C 0.0033 0.0016 'International Tables Vol C Tables 4.2.6.8 and 6.1.1.4'
H H 0.0000 0.0000 'International Tables Vol C Tables 4.2.6.8 and 6.1.1.4'
N N 0.0061 0.0033 'International Tables Vol C Tables 4.2.6.8 and 6.1.1.4'
S S 0.1246 0.1234 'International Tables Vol C Tables 4.2.6.8 and 6.1.1.4'
Cd Cd -0.8075 1.2024 'International Tables Vol C Tables 4.2.6.8 and 6.1.1.4'
Cl Cl 0.1484 0.1585 'International Tables Vol C Tables 4.2.6.8 and 6.1.1.4'

loop_
_geom_angle_atom_site_label_1
_geom_angle_atom_site_label_2
_geom_angle_atom_site_label_3
_geom_angle
_geom_angle_publ_flag
Cl1 Cd Cl2 104.43(2) yes
Cl1 Cd S1 111.60(2) yes
Cl1 Cd S2 116.52(2) yes
Cl2 Cd S1 106.84(2) yes
Cl2 Cd S2 97.66(2) yes
S1 Cd S2 117.32(2) yes
Cd S1 C1 107.78(9) yes
S1 C1 N1 128.8(2) ?
S1 C1 N2 124.7(2) ?
N1 C1 N2 106.6(2) ?
C1 N1 H1 123(2) ?
C1 N1 C2 109.7(2) ?
H1 N1 C2 127(2) ?
C1 N2 C3 109.3(2) ?
C1 N2 C4 125.3(2) ?
C3 N2 C4 125.3(2) ?
N1 C2 H2 126.5 ?
N1 C2 C3 107.0(2) ?
H2 C2 C3 126.5 ?
N2 C3 C2 107.4(2) ?
N2 C3 H3A 126.3 ?
C2 C3 H3A 126.3 ?
N2 C4 H4A 109.5 ?
N2 C4 H4B 109.5 ?
N2 C4 H4C 109.5 ?
H4A C4 H4B 109.5 ?
H4A C4 H4C 109.5 ?
H4B C4 H4C 109.5 ?
Cd S2 C5 102.85(9) yes
S2 C5 N3 127.4(2) ?
S2 C5 N4 126.1(2) ?
N3 C5 N4 106.3(2) ?
C5 N3 H3 123.1(19) ?
C5 N3 C6 110.4(2) ?
H3 N3 C6 126.5(19) ?
C5 N4 C7 109.6(2) ?
C5 N4 C8 124.7(2) ?
C7 N4 C8 125.7(2) ?
N3 C6 H6 126.7 ?
N3 C6 C7 106.5(3) ?
H6 C6 C7 126.7 ?
N4 C7 C6 107.1(3) ?
N4 C7 H7 126.4 ?
C6 C7 H7 126.4 ?
N4 C8 H8A 109.5 ?
N4 C8 H8B 109.5 ?
N4 C8 H8C 109.5 ?
H8A C8 H8B 109.5 ?
H8A C8 H8C 109.5 ?
H8B C8 H8C 109.5 ?

loop_
_geom_bond_atom_site_label_1
_geom_bond_atom_site_label_2
_geom_bond_distance
_geom_bond_publ_flag
Cd Cl1 2.4410(7) yes
Cd Cl2 2.5175(7) yes
Cd S1 2.5392(7) yes
Cd S2 2.5663(7) yes
S1 C1 1.729(3) yes
C1 N1 1.345(3) ?
C1 N2 1.348(3) ?
N1 H1 0.80(3) ?
N1 C2 1.385(4) ?
N2 C3 1.386(3) ?
N2 C4 1.466(3) ?
C2 H2 0.950 ?
C2 C3 1.340(4) ?
C3 H3A 0.950 ?
C4 H4A 0.980 ?
C4 H4B 0.980 ?
C4 H4C 0.980 ?
S2 C5 1.733(3) yes
C5 N3 1.341(3) ?
C5 N4 1.346(3) ?
N3 H3 0.88(3) ?
N3 C6 1.379(4) ?
N4 C7 1.383(4) ?
N4 C8 1.469(4) ?
C6 H6 0.950 ?
C6 C7 1.351(4) ?
C7 H7 0.950 ?
C8 H8A 0.980 ?
C8 H8B 0.980 ?
C8 H8C 0.980 ?

loop_
_geom_hbond_atom_site_label_D
_geom_hbond_atom_site_label_H
_geom_hbond_atom_site_label_A
_geom_hbond_site_symmetry_A
_geom_hbond_distance_DH
_geom_hbond_distance_HA
_geom_hbond_distance_DA
_geom_hbond_angle_DHA
_geom_hbond_publ_flag
N1 H1 Cl2 . 0.80(3) 2.41(3) 3.204(3) 168(3) yes
N3 H3 S2 3_566 0.88(3) 2.49(3) 3.358(3) 173(3) yes

loop_
_geom_torsion_atom_site_label_1
_geom_torsion_atom_site_label_2
_geom_torsion_atom_site_label_3
_geom_torsion_atom_site_label_4
_geom_torsion
Cl1 Cd S1 C1 -136.06(9)
Cl2 Cd S1 C1 -22.49(10)
S2 Cd S1 C1 85.76(10)
Cd S1 C1 N1 10.0(3)
Cd S1 C1 N2 -169.9(2)
S1 C1 N1 C2 -179.8(2)
N2 C1 N1 C2 0.1(3)
S1 C1 N2 C3 179.65(19)
S1 C1 N2 C4 -1.0(4)
N1 C1 N2 C3 -0.3(3)
N1 C1 N2 C4 179.0(2)
C1 N1 C2 C3 0.1(3)
N1 C2 C3 N2 -0.3(3)
C1 N2 C3 C2 0.4(3)
C4 N2 C3 C2 -179.0(2)
Cl1 Cd S2 C5 79.26(10)
Cl2 Cd S2 C5 -31.11(9)
S1 Cd S2 C5 -144.60(9)
Cd S2 C5 N3 96.2(2)
Cd S2 C5 N4 -89.2(2)
S2 C5 N3 C6 175.1(2)
N4 C5 N3 C6 -0.4(3)
S2 C5 N4 C7 -175.0(2)
S2 C5 N4 C8 5.2(4)
N3 C5 N4 C7 0.6(3)
N3 C5 N4 C8 -179.2(3)
C5 N3 C6 C7 0.1(3)
N3 C6 C7 N4 0.3(3)
C5 N4 C7 C6 -0.5(3)
C8 N4 C7 C6 179.3(3)
